data_4037096
loop_
_publ_author_name
'Zheng, Liyao'
'Bin, Yunhui'
'Wang, Yunpeng'
'Hua, Ruimao'

_publ_section_title
;
 Synthesis of Natural Product-like Polyheterocycles via One-Pot Cascade
 Oximation, C-H Activation, and Alkyne Annulation.
;
_journal_issue 19
_journal_name_full 'The Journal of organic chemistry'
_journal_page_first 8911
_journal_page_last 8919
_journal_paper_doi 10.1021/acs.joc.6b01460
_journal_volume 81
_journal_year 2016
_chemical_formula_moiety 'C18 H15 N O'
_chemical_formula_sum 'C18 H15 N O'
_chemical_formula_weight 261.31
_space_group_IT_number 14
_space_group_name_Hall '-P 2yn'
_space_group_name_H-M_alt 'P 1 21/n 1'
_symmetry_cell_setting monoclinic
_symmetry_space_group_name_Hall '-P 2yn'
_symmetry_space_group_name_H-M 'P 1 21/n 1'
_atom_sites_solution_hydrogens geom
_atom_sites_solution_primary direct
_atom_sites_solution_secondary difmap
_audit_creation_method SHELXL-97
_cell_angle_alpha 90.00
_cell_angle_beta 108.065(17)
_cell_angle_gamma 90.00
_cell_formula_units_Z 4
_cell_length_a 12.537(4)
_cell_length_b 7.148(3)
_cell_length_c 15.862(3)
_cell_measurement_reflns_used 47
_cell_measurement_temperature 295(2)
_cell_measurement_theta_max 12.49
_cell_measurement_theta_min 4.84
_cell_volume 1351.4(8)
_computing_cell_refinement 'XSCANS (Bruker, 1997)'
_computing_data_collection 'XSCANS (Bruker, 1997)'
_computing_data_reduction 'XSCANS (Bruker, 1997)'
_computing_molecular_graphics 'SHELXTL (Bruker, 1997)'
_computing_publication_material 'SHELXTL (Bruker, 1997)'
_computing_structure_refinement 'SHELXL-97 (Sheldrick, 1997)'
_computing_structure_solution 'SHELXS-97 (Sheldrick, 1990)'
_diffrn_ambient_temperature 295(2)
_diffrn_measured_fraction_theta_full 1.000
_diffrn_measured_fraction_theta_max 1.000
_diffrn_measurement_device_type 'Bruker P4'
_diffrn_measurement_method '\w scans'
_diffrn_radiation_monochromator graphite
_diffrn_radiation_source 'fine-focus sealed tube'
_diffrn_radiation_type MoK\a
_diffrn_radiation_wavelength 0.71073
_diffrn_reflns_av_R_equivalents 0.0306
_diffrn_reflns_av_sigmaI/netI 0.0442
_diffrn_reflns_limit_h_max 15
_diffrn_reflns_limit_h_min -1
_diffrn_reflns_limit_k_max 1
_diffrn_reflns_limit_k_min -8
_diffrn_reflns_limit_l_max 18
_diffrn_reflns_limit_l_min -19
_diffrn_reflns_number 3371
_diffrn_reflns_theta_full 25.50
_diffrn_reflns_theta_max 25.50
_diffrn_reflns_theta_min 2.49
_diffrn_standards_decay_% 0
_diffrn_standards_interval_count 97
_diffrn_standards_number 3
_exptl_absorpt_coefficient_mu 0.079
_exptl_absorpt_correction_type none
_exptl_crystal_colour colorless
_exptl_crystal_density_diffrn 1.284
_exptl_crystal_density_meas ?
_exptl_crystal_density_method 'not measured'
_exptl_crystal_description prism
_exptl_crystal_F_000 552
_exptl_crystal_size_max 0.60
_exptl_crystal_size_mid 0.40
_exptl_crystal_size_min 0.20
_refine_diff_density_max 0.186
_refine_diff_density_min -0.185
_refine_diff_density_rms 0.035
_refine_ls_extinction_coef 0.0183(10)
_refine_ls_extinction_expression Fc^*^=kFc[1+0.001xFc^2^\l^3^/sin(2\q)]^-1/4^
_refine_ls_extinction_method SHELXL
_refine_ls_goodness_of_fit_ref 1.055
_refine_ls_hydrogen_treatment constr
_refine_ls_matrix_type full
_refine_ls_number_parameters 183
_refine_ls_number_reflns 2517
_refine_ls_number_restraints 0
_refine_ls_restrained_S_all 1.055
_refine_ls_R_factor_all 0.0931
_refine_ls_R_factor_gt 0.0514
_refine_ls_shift/su_max 0.001
_refine_ls_shift/su_mean 0.000
_refine_ls_structure_factor_coef Fsqd
_refine_ls_weighting_details 'calc w=1/[\s^2^(Fo^2^)+(0.0010P)^2^+0.5500P] where P=(Fo^2^+2Fc^2^)/3'
_refine_ls_weighting_scheme calc
_refine_ls_wR_factor_gt 0.0949
_refine_ls_wR_factor_ref 0.1083
_reflns_number_gt 1435
_reflns_number_total 2517
_reflns_threshold_expression I>2sigma(I)
_cod_data_source_file jo6b01460_si_002.cif
_cod_data_source_block huarm-47
_cod_depositor_comments
;
The following automatic conversions were performed:

data item '_symmetry_cell_setting' value 'Monoclinic' was changed to
'monoclinic' in accordance with the
/home/saulius/struct/COD-crude-data/automatic-downloads/DataCite-retrospective/ACS/depositions/lib/dictionaries/cif_core.dic
dictionary named 'cif_core.dic' version 2.4.2 last updated on
2011-04-26.

data item '_exptl_crystal_density_meas' value 'none' was changed to
'?' -- the value is perceived as not measured.

Automatic conversion script
Id: cif_fix_values 6909 2019-04-08 15:41:33Z antanas 
;
_cod_original_cell_volume 1351.3(7)
_cod_original_sg_symbol_H-M P2(1)/n
_cod_database_code 4037096

loop_
_symmetry_equiv_pos_as_xyz
'x, y, z'
'x+1/2, -y+1/2, z+1/2'
'-x, -y, -z'
'-x-1/2, y-1/2, -z-1/2'

loop_
_atom_site_label
_atom_site_type_symbol
_atom_site_fract_x
_atom_site_fract_y
_atom_site_fract_z
_atom_site_U_iso_or_equiv
_atom_site_adp_type
_atom_site_occupancy
_atom_site_symmetry_multiplicity
_atom_site_calc_flag
_atom_site_refinement_flags
O1 O 0.14115(13) 0.1701(3) 0.37886(12) 0.0808(6) Uani 1 1 d .
N1 N 0.47798(14) 0.1819(3) 0.39875(11) 0.0533(5) Uani 1 1 d .
C1 C 0.2231(2) 0.1187(5) 0.45757(18) 0.0927(10) Uani 1 1 d .
H1A H 0.2260 -0.0168 0.4600 0.111 Uiso 1 1 calc R
H1B H 0.1984 0.1608 0.5066 0.111 Uiso 1 1 calc R
C2 C 0.33639(19) 0.1866(4) 0.47251(15) 0.0732(8) Uani 1 1 d .
H2A H 0.3877 0.1133 0.5191 0.088 Uiso 1 1 calc R
H2B H 0.3411 0.3156 0.4924 0.088 Uiso 1 1 calc R
C3 C 0.50848(17) 0.1728(3) 0.32302(13) 0.0495(5) Uani 1 1 d .
C4 C 0.43315(17) 0.1622(3) 0.23940(13) 0.0508(5) Uani 1 1 d .
C5 C 0.23048(19) 0.1548(3) 0.14909(15) 0.0631(7) Uani 1 1 d .
H5 H 0.2483 0.1504 0.0964 0.076 Uiso 1 1 calc R
C6 C 0.1216(2) 0.1575(4) 0.14679(18) 0.0736(8) Uani 1 1 d .
H6 H 0.0657 0.1567 0.0921 0.088 Uiso 1 1 calc R
C7 C 0.0910(2) 0.1615(4) 0.22353(19) 0.0732(8) Uani 1 1 d .
H7 H 0.0157 0.1632 0.2203 0.088 Uiso 1 1 calc R
C8 C 0.17238(18) 0.1629(3) 0.30381(16) 0.0618(6) Uani 1 1 d .
C9 C 0.28630(17) 0.1631(3) 0.30898(14) 0.0510(5) Uani 1 1 d .
C10 C 0.37106(17) 0.1755(3) 0.39139(14) 0.0522(6) Uani 1 1 d .
C11 C 0.31689(17) 0.1587(3) 0.23090(14) 0.0513(5) Uani 1 1 d .
C12 C 0.63127(17) 0.1834(3) 0.34080(13) 0.0521(6) Uani 1 1 d .
C13 C 0.69082(18) 0.3283(4) 0.39136(14) 0.0626(7) Uani 1 1 d .
H13 H 0.6530 0.4187 0.4133 0.075 Uiso 1 1 calc R
C14 C 0.8053(2) 0.3413(5) 0.40993(16) 0.0792(9) Uani 1 1 d .
H14 H 0.8440 0.4405 0.4438 0.095 Uiso 1 1 calc R
C15 C 0.8624(2) 0.2095(6) 0.37891(19) 0.0897(10) Uani 1 1 d .
H15 H 0.9399 0.2181 0.3917 0.108 Uiso 1 1 calc R
C16 C 0.8049(2) 0.0648(5) 0.32889(19) 0.0891(10) Uani 1 1 d .
H16 H 0.8433 -0.0252 0.3073 0.107 Uiso 1 1 calc R
C17 C 0.6901(2) 0.0514(4) 0.31017(16) 0.0724(8) Uani 1 1 d .
H17 H 0.6519 -0.0483 0.2764 0.087 Uiso 1 1 calc R
C18 C 0.4682(2) 0.1631(4) 0.15676(14) 0.0702(7) Uani 1 1 d .
H18A H 0.5483 0.1745 0.1728 0.105 Uiso 1 1 calc R
H18B H 0.4337 0.2670 0.1200 0.105 Uiso 1 1 calc R
H18C H 0.4450 0.0485 0.1248 0.105 Uiso 1 1 calc R

loop_
_atom_site_aniso_label
_atom_site_aniso_U_11
_atom_site_aniso_U_22
_atom_site_aniso_U_33
_atom_site_aniso_U_23
_atom_site_aniso_U_13
_atom_site_aniso_U_12
O1 0.0508(10) 0.1002(15) 0.0914(13) 0.0053(12) 0.0220(9) 0.0084(10)
N1 0.0472(10) 0.0606(13) 0.0487(10) -0.0004(10) 0.0099(8) 0.0010(10)
C1 0.0647(17) 0.134(3) 0.0803(18) 0.006(2) 0.0241(15) -0.0063(19)
C2 0.0577(15) 0.099(2) 0.0643(15) -0.0002(16) 0.0207(12) 0.0040(15)
C3 0.0501(12) 0.0451(13) 0.0498(12) -0.0005(11) 0.0106(10) 0.0011(11)
C4 0.0540(13) 0.0431(13) 0.0492(12) -0.0030(11) 0.0069(10) -0.0008(11)
C5 0.0621(15) 0.0517(15) 0.0606(14) -0.0027(12) -0.0027(11) -0.0007(13)
C6 0.0591(16) 0.0608(17) 0.0781(18) -0.0038(15) -0.0117(13) 0.0037(14)
C7 0.0474(14) 0.0623(17) 0.096(2) -0.0026(16) 0.0024(13) 0.0015(13)
C8 0.0506(14) 0.0528(15) 0.0772(16) 0.0010(14) 0.0129(12) 0.0031(12)
C9 0.0474(12) 0.0382(13) 0.0610(13) 0.0014(11) 0.0074(10) 0.0007(10)
C10 0.0490(12) 0.0497(14) 0.0554(13) -0.0007(11) 0.0125(10) 0.0023(11)
C11 0.0536(13) 0.0366(12) 0.0544(12) -0.0008(11) 0.0032(10) -0.0010(11)
C12 0.0485(12) 0.0617(15) 0.0435(11) 0.0025(11) 0.0104(9) 0.0032(12)
C13 0.0552(13) 0.0793(18) 0.0515(12) -0.0050(13) 0.0141(10) -0.0090(14)
C14 0.0580(16) 0.114(3) 0.0601(15) 0.0032(17) 0.0110(12) -0.0215(17)
C15 0.0514(15) 0.146(3) 0.0725(18) 0.026(2) 0.0199(14) 0.007(2)
C16 0.0711(19) 0.118(3) 0.085(2) 0.011(2) 0.0351(16) 0.030(2)
C17 0.0661(16) 0.083(2) 0.0673(16) -0.0027(15) 0.0189(13) 0.0155(15)
C18 0.0714(16) 0.0831(19) 0.0507(13) -0.0013(14) 0.0111(11) 0.0007(15)

loop_
_atom_type_symbol
_atom_type_description
_atom_type_scat_dispersion_real
_atom_type_scat_dispersion_imag
_atom_type_scat_source
C C 0.0033 0.0016 'International Tables Vol C Tables 4.2.6.8 and 6.1.1.4'
H H 0.0000 0.0000 'International Tables Vol C Tables 4.2.6.8 and 6.1.1.4'
N N 0.0061 0.0033 'International Tables Vol C Tables 4.2.6.8 and 6.1.1.4'
O O 0.0106 0.0060 'International Tables Vol C Tables 4.2.6.8 and 6.1.1.4'

loop_
_geom_angle_atom_site_label_1
_geom_angle_atom_site_label_2
_geom_angle_atom_site_label_3
_geom_angle
C8 O1 C1 116.05(19)
C10 N1 C3 118.45(18)
O1 C1 C2 118.0(2)
O1 C1 H1A 107.8
C2 C1 H1A 107.8
O1 C1 H1B 107.8
C2 C1 H1B 107.8
H1A C1 H1B 107.1
C1 C2 C10 112.1(2)
C1 C2 H2A 109.2
C10 C2 H2A 109.2
C1 C2 H2B 109.2
C10 C2 H2B 109.2
H2A C2 H2B 107.9
N1 C3 C4 123.7(2)
N1 C3 C12 112.80(17)
C4 C3 C12 123.47(19)
C3 C4 C11 118.1(2)
C3 C4 C18 122.8(2)
C11 C4 C18 118.99(19)
C6 C5 C11 120.3(2)
C6 C5 H5 119.8
C11 C5 H5 119.8
C5 C6 C7 121.8(2)
C5 C6 H6 119.1
C7 C6 H6 119.1
C8 C7 C6 119.4(2)
C8 C7 H7 120.3
C6 C7 H7 120.3
C7 C8 O1 118.8(2)
C7 C8 C9 120.5(2)
O1 C8 C9 120.7(2)
C8 C9 C11 119.9(2)
C8 C9 C10 121.0(2)
C11 C9 C10 119.0(2)
N1 C10 C9 122.8(2)
N1 C10 C2 119.22(19)
C9 C10 C2 118.0(2)
C9 C11 C5 118.0(2)
C9 C11 C4 117.89(19)
C5 C11 C4 124.1(2)
C17 C12 C13 117.9(2)
C17 C12 C3 122.5(2)
C13 C12 C3 119.6(2)
C14 C13 C12 121.0(3)
C14 C13 H13 119.5
C12 C13 H13 119.5
C15 C14 C13 120.4(3)
C15 C14 H14 119.8
C13 C14 H14 119.8
C14 C15 C16 119.4(3)
C14 C15 H15 120.3
C16 C15 H15 120.3
C15 C16 C17 120.4(3)
C15 C16 H16 119.8
C17 C16 H16 119.8
C12 C17 C16 120.9(3)
C12 C17 H17 119.5
C16 C17 H17 119.5
C4 C18 H18A 109.5
C4 C18 H18B 109.5
H18A C18 H18B 109.5
C4 C18 H18C 109.5
H18A C18 H18C 109.5
H18B C18 H18C 109.5

loop_
_geom_bond_atom_site_label_1
_geom_bond_atom_site_label_2
_geom_bond_distance
O1 C8 1.364(3)
O1 C1 1.398(3)
N1 C10 1.310(3)
N1 C3 1.370(3)
C1 C2 1.449(3)
C1 H1A 0.9700
C1 H1B 0.9700
C2 C10 1.482(3)
C2 H2A 0.9700
C2 H2B 0.9700
C3 C4 1.371(3)
C3 C12 1.478(3)
C4 C11 1.422(3)
C4 C18 1.506(3)
C5 C6 1.355(3)
C5 C11 1.409(3)
C5 H5 0.9300
C6 C7 1.385(4)
C6 H6 0.9300
C7 C8 1.362(3)
C7 H7 0.9300
C8 C9 1.405(3)
C9 C11 1.406(3)
C9 C10 1.409(3)
C12 C17 1.376(3)
C12 C13 1.379(3)
C13 C14 1.376(3)
C13 H13 0.9300
C14 C15 1.364(4)
C14 H14 0.9300
C15 C16 1.366(4)
C15 H15 0.9300
C16 C17 1.380(3)
C16 H16 0.9300
C17 H17 0.9300
C18 H18A 0.9600
C18 H18B 0.9600
C18 H18C 0.9600
